data_9002546
loop_
_publ_author_name
'Meyer, H. W.'
'Marion, S.'
'Sondergeld, P.'
'Carpenter, M. A.'
'Knight, K. S.'
'Redfern, S. A. T.'
'Dove, M. T.'

_publ_section_title
;
 Displacive components of the low-temperature phase transitions in lawsonite
 T = 130 K
;
_journal_name_full 'American Mineralogist'
_journal_page_first 566
_journal_page_last 577
_journal_volume 86
_journal_year 2001
_chemical_formula_sum 'Al1.94 Ca D4 Fe0.06 O10 Si2'
_chemical_name_mineral 'Lawsonite (deuterated)'
_space_group_IT_number 62
_symmetry_space_group_name_Hall '-P 2n 2a'
_symmetry_space_group_name_H-M 'P m c n'
_cell_angle_alpha 90
_cell_angle_beta 90
_cell_angle_gamma 90
_cell_formula_units_Z 4
_cell_length_a 5.86243
_cell_length_b 8.76981
_cell_length_c 13.1063
_cell_volume 673.826
_database_code_amcsd 0002635
_diffrn_ambient_temperature 130
_exptl_crystal_density_diffrn 3.154
_cod_original_formula_sum 'Ca (Al1.94 Fe.06) Si2 O10 D4'
_cod_database_code 9002546

loop_
_space_group_symop_operation_xyz
x,y,z
1/2-x,y,z
1/2+x,-y,-z
1/2+x,1/2+y,1/2-z
1/2-x,1/2-y,1/2+z
x,1/2-y,1/2+z
-x,1/2+y,1/2-z
-x,-y,-z

loop_
_atom_site_label
_atom_site_fract_x
_atom_site_fract_y
_atom_site_fract_z
_atom_site_occupancy
_atom_site_U_iso_or_equiv
_atom_site_type_symbol
_atom_site_attached_hydrogens
Ca -0.25000 0.08120 0.24960 1.00000 0.00590 Ca 0
Al 0.00000 0.00000 0.00000 0.97000 0.00100 Al 0
Fe 0.00000 0.00000 0.00000 0.03000 0.00100 Fe 0
Ala 0.00000 0.00000 0.50000 0.97000 0.00100 Al 0
Fea 0.00000 0.00000 0.50000 0.03000 0.00100 Fe 0
Si -0.25000 0.72980 0.13190 1.00000 0.00290 Si 0
Sia -0.25000 0.72850 0.36590 1.00000 0.00290 Si 0
O1 -0.25000 -0.20190 0.24870 1.00000 0.00420 O 0
O2 0.02430 0.12260 0.12070 1.00000 0.00400 O 0
O2a 0.02300 0.12300 0.38480 1.00000 0.00400 O 0
O3 -0.25000 -0.11390 0.06280 1.00000 0.00230 O 0
O3a -0.25000 -0.11360 0.43330 1.00000 0.00230 O 0
O4 -0.25000 0.39250 0.05140 1.00000 0.00290 O 0
O4a -0.25000 0.38120 0.46120 1.00000 0.00290 O 0
O5 -0.25000 0.35750 0.24820 1.00000 0.01210 O 0
Dw -0.25000 0.38410 0.17230 1.00000 0.02800 D 0
Dwa -0.25000 0.43790 0.28780 1.00000 0.05900 D 0
Dd -0.25000 0.27970 0.03130 1.00000 0.02130 D 0
Dda -0.25000 0.31890 0.40420 1.00000 0.03100 D 0

loop_
_cod_changelog_entry_id
_cod_changelog_entry_author
_cod_changelog_entry_date
_cod_changelog_entry_text
1
;cod-tools version 3.8.0
Id: cif_guess_AMCSD_atom_types 9581 2023-05-17 12:35:41Z saulius
;
2023-05-23T09:15:44+03:00
;Derived atom types and hydrogen counts
from atom names that follow the AMCSD naming convention
(Wat == water, O-H == hydroxyl).
;

loop_
_cod_related_entry_id
_cod_related_entry_database
_cod_related_entry_code
1 AMCSD 0002635
